data_7704590
loop_
_publ_author_name
'Bai, Yuting'
'Zhang, Shuo'
'Feng, Sisi'
'Zhu, Miaoli'
'Ma, Shengqian'

_publ_section_title
;
 The first ternary Nd-MOF/GO/Fe<sub>3</sub>O<sub>4</sub> nanocomposite
 exhibiting an excellent photocatalytic performance for dye degradation.
;
_journal_issue 31
_journal_name_full 'Dalton transactions (Cambridge, England : 2003)'
_journal_page_first 10745
_journal_page_last 10754
_journal_paper_doi 10.1039/d0dt01648a
_journal_volume 49
_journal_year 2020
_chemical_formula_sum 'C57 H39 N Nd2 O20'
_chemical_formula_weight 1346.37
_space_group_crystal_system triclinic
_space_group_IT_number 2
_space_group_name_Hall '-P 1'
_space_group_name_H-M_alt 'P -1'
_atom_sites_solution_hydrogens mixed
_audit_creation_method SHELXL-2018/3
_audit_update_record
;
2019-10-31 deposited with the CCDC.	2020-06-02 downloaded from the CCDC.
;
_cell_angle_alpha 72.607(3)
_cell_angle_beta 85.403(3)
_cell_angle_gamma 80.601(4)
_cell_formula_units_Z 1
_cell_length_a 5.4980(2)
_cell_length_b 13.6342(6)
_cell_length_c 18.1214(6)
_cell_measurement_reflns_used 5903
_cell_measurement_temperature 173(2)
_cell_measurement_theta_max 69.6550
_cell_measurement_theta_min 4.8460
_cell_volume 1278.17(9)
_computing_cell_refinement 'CrysAlisPro, Agilent Technologies'
_computing_data_collection 'CrysAlisPro, Agilent Technologies'
_computing_data_reduction 'CrysAlisPro, Agilent Technologies'
_computing_structure_refinement 'SHELXL-2018/3 (Sheldrick, 2018)'
_diffrn_ambient_temperature 173(2)
_diffrn_measured_fraction_theta_full 0.978
_diffrn_measured_fraction_theta_max 0.963
_diffrn_measurement_device_type 'SuperNova, Dual, Cu at zero, Eos'
_diffrn_measurement_method '\w scans'
_diffrn_radiation_type CuK\a
_diffrn_radiation_wavelength 1.54184
_diffrn_reflns_av_R_equivalents 0.0298
_diffrn_reflns_av_unetI/netI 0.0394
_diffrn_reflns_Laue_measured_fraction_full 0.978
_diffrn_reflns_Laue_measured_fraction_max 0.963
_diffrn_reflns_limit_h_max 6
_diffrn_reflns_limit_h_min -6
_diffrn_reflns_limit_k_max 16
_diffrn_reflns_limit_k_min -16
_diffrn_reflns_limit_l_max 20
_diffrn_reflns_limit_l_min -21
_diffrn_reflns_number 10201
_diffrn_reflns_point_group_measured_fraction_full 0.978
_diffrn_reflns_point_group_measured_fraction_max 0.963
_diffrn_reflns_theta_full 67.684
_diffrn_reflns_theta_max 69.717
_diffrn_reflns_theta_min 3.637
_diffrn_source 'SuperNova (Cu) X-ray Source'
_exptl_absorpt_coefficient_mu 16.039
_exptl_absorpt_correction_T_max 1.00000
_exptl_absorpt_correction_T_min 0.27367
_exptl_absorpt_correction_type multi-scan
_exptl_absorpt_process_details 'CrysAlisPro, Agilent Technologies'
_exptl_crystal_colour purple
_exptl_crystal_density_diffrn 1.749
_exptl_crystal_description bulk
_exptl_crystal_F_000 668
_exptl_crystal_size_max 0.150
_exptl_crystal_size_mid 0.100
_exptl_crystal_size_min 0.100
_refine_diff_density_max 1.671
_refine_diff_density_min -0.672
_refine_diff_density_rms 0.121
_refine_ls_extinction_method none
_refine_ls_goodness_of_fit_ref 1.050
_refine_ls_hydrogen_treatment constr
_refine_ls_matrix_type full
_refine_ls_number_parameters 390
_refine_ls_number_reflns 4649
_refine_ls_number_restraints 34
_refine_ls_restrained_S_all 1.057
_refine_ls_R_factor_all 0.0323
_refine_ls_R_factor_gt 0.0309
_refine_ls_shift/su_max 0.001
_refine_ls_shift/su_mean 0.000
_refine_ls_structure_factor_coef Fsqd
_refine_ls_weighting_details 'w=1/[\s^2^(Fo^2^)+(0.0601P)^2^+1.4073P] where P=(Fo^2^+2Fc^2^)/3'
_refine_ls_weighting_scheme calc
_refine_ls_wR_factor_gt 0.0900
_refine_ls_wR_factor_ref 0.0915
_reflns_Friedel_coverage 0.000
_reflns_number_gt 4474
_reflns_number_total 4649
_reflns_threshold_expression 'I > 2\s(I)'
_cod_data_source_file d0dt01648a2.cif
_cod_data_source_block BYT_Nd
_cod_depositor_comments 'Adding full bibliography for 7704590.cif.'
_cod_original_cell_volume 1278.18(9)
_cod_database_code 7704590
_shelx_shelxl_version_number 2018/3
_shelx_space_group_comment
;
The symmetry employed for this shelxl refinement is uniquely defined
by the following loop, which should always be used as a source of
symmetry information in preference to the above space-group names.
They are only intended as comments.
;

loop_
_space_group_symop_operation_xyz
'x, y, z'
'-x, -y, -z'

loop_
_atom_site_label
_atom_site_type_symbol
_atom_site_fract_x
_atom_site_fract_y
_atom_site_fract_z
_atom_site_U_iso_or_equiv
_atom_site_adp_type
_atom_site_occupancy
_atom_site_site_symmetry_order
_atom_site_calc_flag
_atom_site_refinement_flags_posn
_atom_site_refinement_flags_adp
_atom_site_refinement_flags_occupancy
_atom_site_disorder_assembly
_atom_site_disorder_group
Nd1 Nd 0.79840(3) 0.64842(2) 0.48901(2) 0.01259(9) Uani 1 1 d . . . . .
O1 O 0.7038(6) 0.3289(2) 0.92962(15) 0.0188(6) Uani 1 1 d . . . . .
O2 O -0.0521(6) 0.3805(2) 1.07098(16) 0.0228(7) Uani 1 1 d . . . . .
O3 O 0.2964(8) 0.0385(2) 1.06002(19) 0.0391(10) Uani 1 1 d . . . . .
O4 O 0.8607(5) 0.4568(2) 0.56319(14) 0.0132(5) Uani 1 1 d . . . . .
O5 O 0.4923(5) 0.4040(2) 0.57673(15) 0.0161(6) Uani 1 1 d . . . . .
O6 O -0.0928(6) 0.3449(3) 1.42789(17) 0.0246(7) Uani 1 1 d . . . . .
O7 O -0.4952(6) 0.3723(2) 1.40595(16) 0.0185(6) Uani 1 1 d . . . . .
O8 O 0.0712(7) -0.2076(3) 1.41360(19) 0.0334(8) Uani 1 1 d . . . . .
O9 O -0.2199(9) -0.2391(4) 1.3551(2) 0.0572(14) Uani 1 1 d . . . . .
O11 O 0.6429(13) 0.8197(5) 0.5172(4) 0.0352(17) Uani 0.5 1 d D U P A 1
N1 N 0.3139(16) 0.9058(7) 0.5715(5) 0.039(2) Uani 0.5 1 d D U P A 1
C29 C 0.4201(15) 0.8559(7) 0.5172(5) 0.028(2) Uani 0.5 1 d D U P A 1
H29 H 0.319427 0.849513 0.479101 0.034 Uiso 0.5 1 calc R U P A 1
C30 C 0.432(3) 0.9152(9) 0.6339(7) 0.056(4) Uani 0.5 1 d D U P A 1
H30A H 0.591214 0.869913 0.640399 0.084 Uiso 0.5 1 calc R U P A 1
H30B H 0.328790 0.894914 0.681104 0.084 Uiso 0.5 1 calc R U P A 1
H30C H 0.458017 0.987481 0.624074 0.084 Uiso 0.5 1 calc R U P A 1
C31 C 0.056(2) 0.9373(13) 0.5795(13) 0.095(6) Uani 0.5 1 d D U P A 1
H31A H 0.012089 0.933550 0.633691 0.142 Uiso 0.5 1 calc R U P A 1
H31B H -0.034469 0.891080 0.563473 0.142 Uiso 0.5 1 calc R U P A 1
H31C H 0.011451 1.008777 0.546897 0.142 Uiso 0.5 1 calc R U P A 1
O10 O 0.5086(12) 0.8108(5) 0.4702(4) 0.0297(15) Uani 0.5 1 d . . P A 2
H10A H 0.368623 0.835661 0.480106 0.045 Uiso 0.5 1 d R U P A 2
H10B H 0.595025 0.856878 0.458666 0.045 Uiso 0.5 1 d R U P A 2
C1 C 0.5085(8) 0.2880(3) 0.9760(2) 0.0168(8) Uani 1 1 d . . . . .
C2 C 0.3266(8) 0.3549(3) 1.0013(2) 0.0173(8) Uani 1 1 d . . . . .
H2 H 0.331661 0.427584 0.986297 0.021 Uiso 1 1 calc R U . . .
C3 C 0.1379(8) 0.3128(3) 1.0490(2) 0.0178(8) Uani 1 1 d . . . . .
C4 C 0.1230(9) 0.2077(3) 1.0712(2) 0.0198(9) Uani 1 1 d . . . . .
H4 H -0.009543 0.180511 1.103638 0.024 Uiso 1 1 calc R U . . .
C5 C 0.3085(10) 0.1433(3) 1.0445(2) 0.0233(10) Uani 1 1 d . . . . .
C6 C 0.5046(9) 0.1820(3) 0.9973(2) 0.0207(9) Uani 1 1 d . . . . .
H6 H 0.631886 0.136879 0.980192 0.025 Uiso 1 1 calc R U . . .
C8 C 0.6939(8) 0.3447(3) 0.8508(2) 0.0142(8) Uani 1 1 d . . . . .
C9 C 0.8814(8) 0.3947(3) 0.8055(2) 0.0152(8) Uani 1 1 d . . . . .
H9 H 1.008253 0.413263 0.829049 0.018 Uiso 1 1 calc R U . . .
C10 C 0.8788(7) 0.4166(3) 0.7255(2) 0.0145(7) Uani 1 1 d . . . . .
H10 H 1.005129 0.450414 0.694102 0.017 Uiso 1 1 calc R U . . .
C11 C 0.6928(7) 0.3896(3) 0.6908(2) 0.0131(7) Uani 1 1 d . . . . .
C12 C 0.5123(7) 0.3378(3) 0.7376(2) 0.0155(8) Uani 1 1 d . . . . .
H12 H 0.386300 0.318220 0.714434 0.019 Uiso 1 1 calc R U . . .
C13 C 0.5130(8) 0.3146(3) 0.8170(2) 0.0161(8) Uani 1 1 d . . . . .
H13 H 0.390286 0.278189 0.848312 0.019 Uiso 1 1 calc R U . . .
C14 C 0.6777(7) 0.4176(3) 0.6050(2) 0.0121(7) Uani 1 1 d . . . . .
C15 C -0.0981(8) 0.3664(3) 1.1493(2) 0.0164(8) Uani 1 1 d . . . . .
C16 C 0.0809(8) 0.3224(3) 1.2043(2) 0.0191(8) Uani 1 1 d . . . . .
H16 H 0.240306 0.293792 1.189788 0.023 Uiso 1 1 calc R U . . .
C17 C 0.0247(8) 0.3207(3) 1.2805(2) 0.0191(8) Uani 1 1 d . . . . .
H17 H 0.148230 0.292948 1.317970 0.023 Uiso 1 1 calc R U . . .
C18 C -0.2099(8) 0.3591(3) 1.3026(2) 0.0150(8) Uani 1 1 d . . . . .
C19 C -0.3905(8) 0.4004(3) 1.2474(2) 0.0168(8) Uani 1 1 d . . . . .
H19 H -0.552571 0.425337 1.262487 0.020 Uiso 1 1 calc R U . . .
C20 C -0.3345(8) 0.4051(3) 1.1701(2) 0.0181(8) Uani 1 1 d . . . . .
H20 H -0.456458 0.434474 1.132278 0.022 Uiso 1 1 calc R U . . .
C21 C -0.2714(8) 0.3589(3) 1.3850(2) 0.0139(8) Uani 1 1 d . . . . .
C22 C 0.2076(10) -0.0126(3) 1.1335(2) 0.0257(10) Uani 1 1 d . . . . .
C23 C 0.3212(10) -0.0139(4) 1.1988(3) 0.0315(11) Uani 1 1 d . . . . .
H23 H 0.452981 0.024812 1.194871 0.038 Uiso 1 1 calc R U . . .
C24 C 0.2407(9) -0.0726(4) 1.2705(3) 0.0276(10) Uani 1 1 d . . . . .
H24 H 0.319330 -0.074947 1.315883 0.033 Uiso 1 1 calc R U . . .
C25 C 0.0469(8) -0.1276(3) 1.2761(2) 0.0202(9) Uani 1 1 d . . . . .
C26 C -0.0644(9) -0.1252(3) 1.2097(3) 0.0253(10) Uani 1 1 d . . . . .
H26 H -0.196851 -0.163538 1.213666 0.030 Uiso 1 1 calc R U . . .
C27 C 0.0143(10) -0.0677(4) 1.1373(3) 0.0280(10) Uani 1 1 d . . . . .
H27 H -0.062190 -0.066163 1.091696 0.034 Uiso 1 1 calc R U . . .
C28 C -0.0400(9) -0.1941(3) 1.3533(2) 0.0208(9) Uani 1 1 d . . . . .

loop_
_atom_site_aniso_label
_atom_site_aniso_U_11
_atom_site_aniso_U_22
_atom_site_aniso_U_33
_atom_site_aniso_U_23
_atom_site_aniso_U_13
_atom_site_aniso_U_12
Nd1 0.01059(13) 0.01709(13) 0.00808(13) -0.00165(8) 0.00216(8) -0.00132(8)
O1 0.0215(15) 0.0276(15) 0.0059(12) -0.0013(11) 0.0035(11) -0.0080(12)
O2 0.0328(18) 0.0212(15) 0.0075(13) -0.0023(11) 0.0064(12) 0.0085(13)
O3 0.076(3) 0.0155(15) 0.0232(17) -0.0064(13) 0.0328(18) -0.0138(17)
O4 0.0121(13) 0.0175(13) 0.0072(12) -0.0001(10) 0.0049(10) -0.0034(10)
O5 0.0175(14) 0.0222(14) 0.0078(12) -0.0002(11) 0.0008(11) -0.0091(12)
O6 0.0233(16) 0.0418(19) 0.0124(14) -0.0116(13) -0.0006(12) -0.0089(14)
O7 0.0209(16) 0.0219(14) 0.0107(13) -0.0044(11) 0.0065(11) -0.0016(12)
O8 0.035(2) 0.046(2) 0.0194(16) -0.0012(15) -0.0005(14) -0.0200(17)
O9 0.068(3) 0.073(3) 0.0235(19) 0.0219(19) -0.0130(19) -0.055(3)
O11 0.040(4) 0.024(3) 0.040(4) -0.010(3) 0.016(3) -0.007(3)
N1 0.037(5) 0.030(4) 0.047(5) -0.014(4) 0.011(4) 0.006(4)
C29 0.030(5) 0.020(4) 0.031(4) -0.006(3) 0.001(4) 0.000(4)
C30 0.087(10) 0.028(5) 0.058(8) -0.021(5) -0.005(7) -0.006(6)
C31 0.085(11) 0.049(8) 0.152(15) -0.048(9) 0.059(11) -0.009(8)
O10 0.022(3) 0.030(3) 0.034(4) -0.005(3) 0.006(3) -0.004(3)
C1 0.022(2) 0.022(2) 0.0040(16) -0.0015(15) 0.0014(15) -0.0040(17)
C2 0.029(2) 0.0141(18) 0.0069(17) -0.0007(14) 0.0002(16) -0.0019(17)
C3 0.028(2) 0.0172(19) 0.0054(17) -0.0039(14) 0.0014(16) 0.0041(17)
C4 0.029(2) 0.019(2) 0.0102(18) -0.0045(15) 0.0091(16) -0.0041(17)
C5 0.044(3) 0.0118(19) 0.0113(19) -0.0024(15) 0.0107(18) -0.0031(18)
C6 0.031(2) 0.0161(19) 0.0097(18) -0.0007(15) 0.0076(17) 0.0015(17)
C8 0.0155(19) 0.0162(18) 0.0073(17) -0.0008(14) 0.0006(14) 0.0025(15)
C9 0.0151(19) 0.0188(19) 0.0106(18) -0.0028(15) 0.0012(15) -0.0024(15)
C10 0.0149(19) 0.0148(18) 0.0120(18) -0.0013(14) 0.0038(15) -0.0040(15)
C11 0.0143(19) 0.0152(18) 0.0067(17) -0.0007(14) 0.0048(14) -0.0001(15)
C12 0.0126(19) 0.0201(19) 0.0123(19) -0.0033(15) 0.0008(15) -0.0018(15)
C13 0.0143(19) 0.021(2) 0.0102(18) -0.0007(15) 0.0053(15) -0.0050(16)
C14 0.0153(19) 0.0102(16) 0.0072(17) 0.0003(13) 0.0016(14) 0.0019(14)
C15 0.025(2) 0.0151(18) 0.0087(18) -0.0042(14) 0.0054(15) -0.0037(16)
C16 0.015(2) 0.026(2) 0.017(2) -0.0107(17) 0.0060(16) -0.0006(17)
C17 0.016(2) 0.026(2) 0.0147(19) -0.0062(16) 0.0007(16) -0.0017(17)
C18 0.019(2) 0.0152(18) 0.0117(18) -0.0064(15) 0.0049(15) -0.0040(16)
C19 0.016(2) 0.0191(19) 0.0144(19) -0.0062(15) 0.0041(15) 0.0004(15)
C20 0.020(2) 0.021(2) 0.0110(18) -0.0027(15) -0.0010(16) 0.0027(16)
C21 0.018(2) 0.0138(17) 0.0111(18) -0.0044(14) 0.0035(15) -0.0061(15)
C22 0.043(3) 0.0108(18) 0.017(2) -0.0012(16) 0.017(2) -0.0011(18)
C23 0.032(3) 0.025(2) 0.034(3) -0.003(2) 0.013(2) -0.012(2)
C24 0.031(3) 0.028(2) 0.023(2) -0.0035(19) 0.0020(19) -0.010(2)
C25 0.024(2) 0.0122(18) 0.018(2) 0.0009(15) 0.0060(17) 0.0006(16)
C26 0.036(3) 0.021(2) 0.017(2) -0.0006(17) 0.0048(19) -0.0100(19)
C27 0.044(3) 0.022(2) 0.016(2) -0.0043(17) 0.003(2) -0.004(2)
C28 0.023(2) 0.021(2) 0.014(2) 0.0002(16) 0.0038(17) -0.0030(17)

loop_
_atom_type_symbol
_atom_type_description
_atom_type_scat_dispersion_real
_atom_type_scat_dispersion_imag
_atom_type_scat_source
C C 0.0181 0.0091 'International Tables Vol C Tables 4.2.6.8 and 6.1.1.4'
H H 0.0000 0.0000 'International Tables Vol C Tables 4.2.6.8 and 6.1.1.4'
N N 0.0311 0.0180 'International Tables Vol C Tables 4.2.6.8 and 6.1.1.4'
Nd Nd -3.1807 10.9079 'International Tables Vol C Tables 4.2.6.8 and 6.1.1.4'
O O 0.0492 0.0322 'International Tables Vol C Tables 4.2.6.8 and 6.1.1.4'

loop_
_geom_angle_atom_site_label_1
_geom_angle_atom_site_label_2
_geom_angle_atom_site_label_3
_geom_angle
_geom_angle_site_symmetry_1
_geom_angle_site_symmetry_3
_geom_angle_publ_flag
O6 Nd1 O5 165.26(11) 2_667 2_666 ?
O6 Nd1 O7 89.86(10) 2_667 2_567 ?
O5 Nd1 O7 85.25(10) 2_666 2_567 ?
O6 Nd1 O9 121.43(12) 2_667 1_664 ?
O5 Nd1 O9 71.43(11) 2_666 1_664 ?
O7 Nd1 O9 131.44(15) 2_567 1_664 ?
O6 Nd1 O10 106.01(19) 2_667 . ?
O5 Nd1 O10 85.51(18) 2_666 . ?
O7 Nd1 O10 70.82(17) 2_567 . ?
O9 Nd1 O10 65.5(2) 1_664 . ?
O6 Nd1 O4 84.42(10) 2_667 2_766 ?
O5 Nd1 O4 90.32(9) 2_666 2_766 ?
O7 Nd1 O4 139.65(9) 2_567 2_766 ?
O9 Nd1 O4 83.84(15) 1_664 2_766 ?
O6 Nd1 O4 82.90(10) 2_667 . ?
O5 Nd1 O4 82.39(9) 2_666 . ?
O7 Nd1 O4 73.92(9) 2_567 . ?
O9 Nd1 O4 139.64(14) 1_664 . ?
O10 Nd1 O4 143.48(17) . . ?
O4 Nd1 O4 65.75(10) 2_766 . ?
O6 Nd1 O11 77.95(19) 2_667 . ?
O5 Nd1 O11 112.85(19) 2_666 . ?
O7 Nd1 O11 68.59(17) 2_567 . ?
O9 Nd1 O11 81.9(2) 1_664 . ?
O4 Nd1 O11 146.95(17) 2_766 . ?
O4 Nd1 O11 137.57(17) . . ?
O6 Nd1 O8 71.63(11) 2_667 1_664 ?
O5 Nd1 O8 120.90(10) 2_666 1_664 ?
O7 Nd1 O8 136.37(11) 2_567 1_664 ?
O9 Nd1 O8 49.81(12) 1_664 1_664 ?
O4 Nd1 O8 79.00(11) 2_766 1_664 ?
O4 Nd1 O8 138.21(11) . 1_664 ?
O11 Nd1 O8 69.03(18) . 1_664 ?
C8 O1 C1 117.3(3) . . ?
C15 O2 C3 117.5(3) . . ?
C5 O3 C22 117.0(3) . . ?
C14 O4 Nd1 123.0(2) . 2_766 ?
C14 O4 Nd1 118.6(2) . . ?
Nd1 O4 Nd1 114.25(10) 2_766 . ?
C14 O5 Nd1 167.0(3) . 2_666 ?
C21 O6 Nd1 168.2(3) . 2_667 ?
C21 O7 Nd1 147.7(3) . 2_567 ?
C28 O8 Nd1 90.1(3) . 1_446 ?
C28 O9 Nd1 99.6(3) . 1_446 ?
C29 O11 Nd1 122.3(6) . . ?
C30 N1 C29 126.1(9) . . ?
C30 N1 C31 109.3(12) . . ?
C29 N1 C31 123.7(11) . . ?
O11 C29 N1 121.8(9) . . ?
O11 C29 H29 119.1 . . ?
N1 C29 H29 119.1 . . ?
N1 C30 H30A 109.5 . . ?
N1 C30 H30B 109.5 . . ?
H30A C30 H30B 109.5 . . ?
N1 C30 H30C 109.5 . . ?
H30A C30 H30C 109.5 . . ?
H30B C30 H30C 109.5 . . ?
N1 C31 H31A 109.5 . . ?
N1 C31 H31B 109.5 . . ?
H31A C31 H31B 109.5 . . ?
N1 C31 H31C 109.5 . . ?
H31A C31 H31C 109.5 . . ?
H31B C31 H31C 109.5 . . ?
Nd1 O10 H10A 144.3 . . ?
Nd1 O10 H10B 105.1 . . ?
H10A O10 H10B 108.4 . . ?
C6 C1 C2 121.9(4) . . ?
C6 C1 O1 119.4(4) . . ?
C2 C1 O1 118.7(4) . . ?
C3 C2 C1 118.0(4) . . ?
C3 C2 H2 121.0 . . ?
C1 C2 H2 121.0 . . ?
C2 C3 C4 122.6(4) . . ?
C2 C3 O2 118.0(4) . . ?
C4 C3 O2 119.2(4) . . ?
C3 C4 C5 117.6(4) . . ?
C3 C4 H4 121.2 . . ?
C5 C4 H4 121.2 . . ?
O3 C5 C4 120.7(4) . . ?
O3 C5 C6 117.3(4) . . ?
C4 C5 C6 121.8(4) . . ?
C1 C6 C5 118.1(4) . . ?
C1 C6 H6 121.0 . . ?
C5 C6 H6 121.0 . . ?
O1 C8 C13 123.7(4) . . ?
O1 C8 C9 115.5(4) . . ?
C13 C8 C9 120.8(4) . . ?
C10 C9 C8 118.9(4) . . ?
C10 C9 H9 120.6 . . ?
C8 C9 H9 120.6 . . ?
C9 C10 C11 120.7(4) . . ?
C9 C10 H10 119.7 . . ?
C11 C10 H10 119.7 . . ?
C12 C11 C10 119.0(4) . . ?
C12 C11 C14 119.3(4) . . ?
C10 C11 C14 121.7(4) . . ?
C13 C12 C11 121.2(4) . . ?
C13 C12 H12 119.4 . . ?
C11 C12 H12 119.4 . . ?
C12 C13 C8 119.5(4) . . ?
C12 C13 H13 120.3 . . ?
C8 C13 H13 120.3 . . ?
O5 C14 O4 122.9(3) . . ?
O5 C14 C11 119.4(3) . . ?
O4 C14 C11 117.7(3) . . ?
O2 C15 C20 115.6(4) . . ?
O2 C15 C16 123.4(4) . . ?
C20 C15 C16 120.9(4) . . ?
C17 C16 C15 119.4(4) . . ?
C17 C16 H16 120.3 . . ?
C15 C16 H16 120.3 . . ?
C16 C17 C18 120.7(4) . . ?
C16 C17 H17 119.7 . . ?
C18 C17 H17 119.7 . . ?
C17 C18 C19 119.6(4) . . ?
C17 C18 C21 121.0(4) . . ?
C19 C18 C21 119.5(4) . . ?
C20 C19 C18 120.3(4) . . ?
C20 C19 H19 119.8 . . ?
C18 C19 H19 119.8 . . ?
C15 C20 C19 119.1(4) . . ?
C15 C20 H20 120.4 . . ?
C19 C20 H20 120.4 . . ?
O6 C21 O7 124.9(4) . . ?
O6 C21 C18 116.8(4) . . ?
O7 C21 C18 118.3(4) . . ?
C23 C22 C27 121.9(4) . . ?
C23 C22 O3 120.7(5) . . ?
C27 C22 O3 117.2(5) . . ?
C22 C23 C24 119.0(5) . . ?
C22 C23 H23 120.5 . . ?
C24 C23 H23 120.5 . . ?
C25 C24 C23 120.4(5) . . ?
C25 C24 H24 119.8 . . ?
C23 C24 H24 119.8 . . ?
C24 C25 C26 119.5(4) . . ?
C24 C25 C28 121.3(4) . . ?
C26 C25 C28 119.1(4) . . ?
C25 C26 C27 121.1(5) . . ?
C25 C26 H26 119.4 . . ?
C27 C26 H26 119.4 . . ?
C22 C27 C26 118.0(5) . . ?
C22 C27 H27 121.0 . . ?
C26 C27 H27 121.0 . . ?
O9 C28 O8 120.1(4) . . ?
O9 C28 C25 118.4(4) . . ?
O8 C28 C25 121.4(4) . . ?
O9 C28 Nd1 55.7(2) . 1_446 ?
O8 C28 Nd1 64.7(2) . 1_446 ?
C25 C28 Nd1 169.8(3) . 1_446 ?

loop_
_geom_bond_atom_site_label_1
_geom_bond_atom_site_label_2
_geom_bond_distance
_geom_bond_site_symmetry_2
_geom_bond_publ_flag
Nd1 O6 2.328(3) 2_667 ?
Nd1 O5 2.382(3) 2_666 ?
Nd1 O7 2.409(3) 2_567 ?
Nd1 O9 2.453(3) 1_664 ?
Nd1 O10 2.458(7) . ?
Nd1 O4 2.473(3) 2_766 ?
Nd1 O4 2.536(3) . ?
Nd1 O11 2.537(6) . ?
Nd1 O8 2.646(3) 1_664 ?
O1 C8 1.383(5) . ?
O1 C1 1.393(5) . ?
O2 C15 1.381(5) . ?
O2 C3 1.393(5) . ?
O3 C5 1.383(5) . ?
O3 C22 1.396(5) . ?
O4 C14 1.297(5) . ?
O5 C14 1.240(5) . ?
O6 C21 1.256(5) . ?
O7 C21 1.259(5) . ?
O8 C28 1.246(6) . ?
O9 C28 1.240(6) . ?
O11 C29 1.244(8) . ?
N1 C30 1.396(9) . ?
N1 C29 1.397(8) . ?
N1 C31 1.423(9) . ?
C29 H29 0.9500 . ?
C30 H30A 0.9800 . ?
C30 H30B 0.9800 . ?
C30 H30C 0.9800 . ?
C31 H31A 0.9800 . ?
C31 H31B 0.9800 . ?
C31 H31C 0.9800 . ?
O10 H10A 0.8174 . ?
O10 H10B 0.8169 . ?
C1 C6 1.383(6) . ?
C1 C2 1.387(6) . ?
C2 C3 1.381(6) . ?
C2 H2 0.9500 . ?
C3 C4 1.382(6) . ?
C4 C5 1.389(6) . ?
C4 H4 0.9500 . ?
C5 C6 1.393(6) . ?
C6 H6 0.9500 . ?
C8 C13 1.383(6) . ?
C8 C9 1.400(6) . ?
C9 C10 1.392(5) . ?
C9 H9 0.9500 . ?
C10 C11 1.393(6) . ?
C10 H10 0.9500 . ?
C11 C12 1.392(6) . ?
C11 C14 1.492(5) . ?
C12 C13 1.378(6) . ?
C12 H12 0.9500 . ?
C13 H13 0.9500 . ?
C15 C20 1.389(6) . ?
C15 C16 1.389(6) . ?
C16 C17 1.384(6) . ?
C16 H16 0.9500 . ?
C17 C18 1.386(6) . ?
C17 H17 0.9500 . ?
C18 C19 1.394(6) . ?
C18 C21 1.503(5) . ?
C19 C20 1.393(6) . ?
C19 H19 0.9500 . ?
C20 H20 0.9500 . ?
C22 C23 1.376(8) . ?
C22 C27 1.384(8) . ?
C23 C24 1.388(7) . ?
C23 H23 0.9500 . ?
C24 C25 1.380(7) . ?
C24 H24 0.9500 . ?
C25 C26 1.383(7) . ?
C25 C28 1.510(5) . ?
C26 C27 1.389(6) . ?
C26 H26 0.9500 . ?
C27 H27 0.9500 . ?

loop_
_geom_hbond_atom_site_label_D
_geom_hbond_atom_site_label_H
_geom_hbond_atom_site_label_A
_geom_hbond_distance_DH
_geom_hbond_distance_HA
_geom_hbond_distance_DA
_geom_hbond_angle_DHA
_geom_hbond_site_symmetry_A
_geom_hbond_publ_flag
O10^b H10A^b O8 0.82 2.35 2.765(8) 112.1 1_564 yes
O10^b H10A^b O8 0.82 2.35 2.765(8) 112.1 1_564 yes

loop_
_geom_torsion_atom_site_label_1
_geom_torsion_atom_site_label_2
_geom_torsion_atom_site_label_3
_geom_torsion_atom_site_label_4
_geom_torsion
_geom_torsion_site_symmetry_1
_geom_torsion_site_symmetry_2
_geom_torsion_site_symmetry_3
_geom_torsion_site_symmetry_4
_geom_torsion_publ_flag
Nd1 O11 C29 N1 140.9(8) . . . . ?
C30 N1 C29 O11 -4.7(17) . . . . ?
C31 N1 C29 O11 -172.2(12) . . . . ?
C8 O1 C1 C6 81.3(5) . . . . ?
C8 O1 C1 C2 -100.5(4) . . . . ?
C6 C1 C2 C3 -0.1(6) . . . . ?
O1 C1 C2 C3 -178.2(3) . . . . ?
C1 C2 C3 C4 -0.8(6) . . . . ?
C1 C2 C3 O2 -176.5(4) . . . . ?
C15 O2 C3 C2 -122.9(4) . . . . ?
C15 O2 C3 C4 61.2(5) . . . . ?
C2 C3 C4 C5 0.7(6) . . . . ?
O2 C3 C4 C5 176.4(4) . . . . ?
C22 O3 C5 C4 -39.4(7) . . . . ?
C22 O3 C5 C6 144.7(5) . . . . ?
C3 C4 C5 O3 -175.4(4) . . . . ?
C3 C4 C5 C6 0.3(7) . . . . ?
C2 C1 C6 C5 1.0(6) . . . . ?
O1 C1 C6 C5 179.2(4) . . . . ?
O3 C5 C6 C1 174.8(4) . . . . ?
C4 C5 C6 C1 -1.1(7) . . . . ?
C1 O1 C8 C13 -5.3(6) . . . . ?
C1 O1 C8 C9 174.3(4) . . . . ?
O1 C8 C9 C10 -177.7(3) . . . . ?
C13 C8 C9 C10 2.0(6) . . . . ?
C8 C9 C10 C11 0.1(6) . . . . ?
C9 C10 C11 C12 -1.5(6) . . . . ?
C9 C10 C11 C14 176.5(4) . . . . ?
C10 C11 C12 C13 0.9(6) . . . . ?
C14 C11 C12 C13 -177.1(4) . . . . ?
C11 C12 C13 C8 1.1(6) . . . . ?
O1 C8 C13 C12 177.1(4) . . . . ?
C9 C8 C13 C12 -2.6(6) . . . . ?
Nd1 O5 C14 O4 63.0(13) 2_666 . . . ?
Nd1 O5 C14 C11 -117.9(10) 2_666 . . . ?
Nd1 O4 C14 O5 -84.6(4) 2_766 . . . ?
Nd1 O4 C14 O5 71.2(4) . . . . ?
Nd1 O4 C14 C11 96.3(3) 2_766 . . . ?
Nd1 O4 C14 C11 -107.9(3) . . . . ?
C12 C11 C14 O5 7.3(6) . . . . ?
C10 C11 C14 O5 -170.7(4) . . . . ?
C12 C11 C14 O4 -173.6(3) . . . . ?
C10 C11 C14 O4 8.4(5) . . . . ?
C3 O2 C15 C20 -156.4(4) . . . . ?
C3 O2 C15 C16 27.4(6) . . . . ?
O2 C15 C16 C17 173.6(4) . . . . ?
C20 C15 C16 C17 -2.3(6) . . . . ?
C15 C16 C17 C18 2.2(7) . . . . ?
C16 C17 C18 C19 -0.3(6) . . . . ?
C16 C17 C18 C21 -179.2(4) . . . . ?
C17 C18 C19 C20 -1.4(6) . . . . ?
C21 C18 C19 C20 177.4(4) . . . . ?
O2 C15 C20 C19 -175.6(4) . . . . ?
C16 C15 C20 C19 0.6(6) . . . . ?
C18 C19 C20 C15 1.3(6) . . . . ?
Nd1 O6 C21 O7 -57.7(16) 2_667 . . . ?
Nd1 O6 C21 C18 122.6(13) 2_667 . . . ?
Nd1 O7 C21 O6 -20.6(8) 2_567 . . . ?
Nd1 O7 C21 C18 159.2(3) 2_567 . . . ?
C17 C18 C21 O6 15.5(6) . . . . ?
C19 C18 C21 O6 -163.4(4) . . . . ?
C17 C18 C21 O7 -164.3(4) . . . . ?
C19 C18 C21 O7 16.8(5) . . . . ?
C5 O3 C22 C23 -58.1(7) . . . . ?
C5 O3 C22 C27 126.6(5) . . . . ?
C27 C22 C23 C24 0.3(7) . . . . ?
O3 C22 C23 C24 -174.7(4) . . . . ?
C22 C23 C24 C25 -0.9(7) . . . . ?
C23 C24 C25 C26 1.0(7) . . . . ?
C23 C24 C25 C28 178.5(4) . . . . ?
C24 C25 C26 C27 -0.5(7) . . . . ?
C28 C25 C26 C27 -178.1(4) . . . . ?
C23 C22 C27 C26 0.2(7) . . . . ?
O3 C22 C27 C26 175.3(4) . . . . ?
C25 C26 C27 C22 -0.1(7) . . . . ?
Nd1 O9 C28 O8 -6.7(6) 1_446 . . . ?
Nd1 O9 C28 C25 170.2(3) 1_446 . . . ?
Nd1 O8 C28 O9 6.1(5) 1_446 . . . ?
Nd1 O8 C28 C25 -170.7(4) 1_446 . . . ?
C24 C25 C28 O9 177.8(5) . . . . ?
C26 C25 C28 O9 -4.7(7) . . . . ?
C24 C25 C28 O8 -5.3(7) . . . . ?
C26 C25 C28 O8 172.2(4) . . . . ?
C24 C25 C28 Nd1 -129.8(17) . . . 1_446 ?
C26 C25 C28 Nd1 48(2) . . . 1_446 ?
